data_7057552
loop_
_publ_author_name
'Han, Hua-Bo'
'Wu, Zheng-Guang'
'Zheng, You-Xuan'

_publ_section_title
;
 Efficient bluish green electroluminescence of iridium complexes with good
 electron mobility
;
_journal_issue 16
_journal_name_full 'New Journal of Chemistry'
_journal_page_first 13351
_journal_paper_doi 10.1039/C8NJ01726C
_journal_volume 42
_journal_year 2018
_chemical_formula_moiety 'C42 H28 F5.98 Ir N9 O2 P2'
_chemical_formula_sum 'C42 H28 F5.98 Ir N9 O2 P2'
_chemical_formula_weight 1058.44
_space_group_crystal_system monoclinic
_space_group_IT_number 14
_space_group_name_Hall '-P 2ybc'
_space_group_name_H-M_alt 'P 1 21/c 1'
_symmetry_space_group_name_Hall '-P 2ybc'
_symmetry_space_group_name_H-M 'P 1 21/c 1'
_atom_sites_solution_hydrogens mixed
_atom_sites_solution_primary dual
_audit_creation_date 2017-08-10
_audit_creation_method
;
Olex2 1.2
(compiled 2017.07.20 svn.r3457 for OlexSys, GUI svn.r5370)
;
_audit_update_record
;
2017-11-08 deposited with the CCDC.
2018-07-04 downloaded from the CCDC.
;
_cell_angle_alpha 90
_cell_angle_beta 99.9900(10)
_cell_angle_gamma 90
_cell_formula_units_Z 4
_cell_length_a 11.5095(6)
_cell_length_b 16.3355(9)
_cell_length_c 22.6258(12)
_cell_measurement_reflns_used 8706
_cell_measurement_temperature 296(2)
_cell_measurement_theta_max 26.882
_cell_measurement_theta_min 2.187
_cell_volume 4189.5(4)
_computing_cell_refinement 'SAINT v8.37A (Bruker, 2015)'
_computing_data_reduction 'SAINT v8.37A (Bruker, 2015)'
_computing_molecular_graphics 'Olex2 (Dolomanov et al., 2009)'
_computing_publication_material 'Olex2 (Dolomanov et al., 2009)'
_computing_structure_refinement 'ShelXL (Sheldrick, 2015)'
_computing_structure_solution 'ShelXT (Sheldrick, 2015)'
_diffrn_ambient_temperature 296.15
_diffrn_detector_area_resol_mean 8
_diffrn_measured_fraction_theta_full 1.000
_diffrn_measured_fraction_theta_max 0.997
_diffrn_measurement_device_type 'Bruker SMART APEX CCD area detector'
_diffrn_measurement_method '\w and \f scans'
_diffrn_radiation_monochromator graphite
_diffrn_radiation_type MoK\a
_diffrn_radiation_wavelength 0.71073
_diffrn_reflns_av_R_equivalents 0.0343
_diffrn_reflns_av_unetI/netI 0.0420
_diffrn_reflns_Laue_measured_fraction_full 1.000
_diffrn_reflns_Laue_measured_fraction_max 0.997
_diffrn_reflns_limit_h_max 12
_diffrn_reflns_limit_h_min -15
_diffrn_reflns_limit_k_max 19
_diffrn_reflns_limit_k_min -21
_diffrn_reflns_limit_l_max 30
_diffrn_reflns_limit_l_min -27
_diffrn_reflns_number 29798
_diffrn_reflns_point_group_measured_fraction_full 1.000
_diffrn_reflns_point_group_measured_fraction_max 0.997
_diffrn_reflns_theta_full 25.242
_diffrn_reflns_theta_max 28.259
_diffrn_reflns_theta_min 1.546
_diffrn_source 'sealed tube'
_exptl_absorpt_coefficient_mu 3.339
_exptl_absorpt_correction_T_max 0.7457
_exptl_absorpt_correction_T_min 0.5883
_exptl_absorpt_correction_type multi-scan
_exptl_absorpt_process_details
'SADABS-2016/2 (Bruker,2016/2) was used for absorption correction. wR2(int) was 0.0752 before and 0.0421 after correction. The Ratio of minimum to maximum transmission is 0.7889. The \l/2 correction factor is Not present.'
_exptl_crystal_colour yellow
_exptl_crystal_colour_primary yellow
_exptl_crystal_density_diffrn 1.678
_exptl_crystal_density_method 'not measured'
_exptl_crystal_description block
_exptl_crystal_F_000 2079
_exptl_crystal_size_max 0.32
_exptl_crystal_size_mid 0.24
_exptl_crystal_size_min 0.12
_refine_diff_density_max 0.708
_refine_diff_density_min -0.589
_refine_diff_density_rms 0.089
_refine_ls_extinction_method none
_refine_ls_goodness_of_fit_ref 1.019
_refine_ls_hydrogen_treatment mixed
_refine_ls_matrix_type full
_refine_ls_number_parameters 692
_refine_ls_number_reflns 10356
_refine_ls_number_restraints 6
_refine_ls_restrained_S_all 1.030
_refine_ls_R_factor_all 0.0437
_refine_ls_R_factor_gt 0.0277
_refine_ls_shift/su_max 0.002
_refine_ls_shift/su_mean 0.000
_refine_ls_structure_factor_coef Fsqd
_refine_ls_weighting_details 'w=1/[\s^2^(Fo^2^)+(0.0254P)^2^+1.1863P] where P=(Fo^2^+2Fc^2^)/3'
_refine_ls_weighting_scheme calc
_refine_ls_wR_factor_gt 0.0569
_refine_ls_wR_factor_ref 0.0645
_reflns_Friedel_coverage 0.000
_reflns_number_gt 8069
_reflns_number_total 10356
_reflns_threshold_expression 'I > 2\s(I)'
_cod_data_source_file c8nj01726c2.cif
_cod_data_source_block hhb
_cod_depositor_comments 'Adding full bibliography for 7057552--7057553.cif.'
_cod_database_code 7057552
_shelx_shelxl_version_number 2017/1
_shelx_space_group_comment
;
The symmetry employed for this shelxl refinement is uniquely defined
by the following loop, which should always be used as a source of
symmetry information in preference to the above space-group names.
They are only intended as comments.
;
_shelx_estimated_absorpt_t_max 0.690
_shelx_estimated_absorpt_t_min 0.415
_olex2_refinement_description
;
1. Fixed Uiso
 At 1.2 times of:
  All C(H) groups
2. Uiso/Uaniso restraints and constraints
Uanis(F6) \\sim Ueq: with sigma of 0.005 and sigma for terminal atoms of 0.01
3. Others
 Sof(F2A)=1-FVAR(1)
 Sof(F2)=FVAR(1)
 Sof(F3A)=1-FVAR(2)
 Sof(F3)=FVAR(2)
 Sof(F4A)=1-FVAR(3)
 Sof(F4)=FVAR(3)
 Sof(F1A)=1-FVAR(4)
 Sof(F1)=FVAR(4)
4.a Aromatic/amide H refined with riding coordinates:
 C5(H5), C6(H6), C15(H15), C16(H16), C22(H22)
;
_olex2_submission_special_instructions 'No special instructions were received'

loop_
_space_group_symop_operation_xyz
'x, y, z'
'-x, y+1/2, -z+1/2'
'-x, -y, -z'
'x, -y-1/2, z-1/2'

loop_
_atom_site_label
_atom_site_type_symbol
_atom_site_fract_x
_atom_site_fract_y
_atom_site_fract_z
_atom_site_U_iso_or_equiv
_atom_site_adp_type
_atom_site_occupancy
_atom_site_site_symmetry_order
_atom_site_calc_flag
_atom_site_refinement_flags_posn
_atom_site_refinement_flags_adp
_atom_site_refinement_flags_occupancy
_atom_site_disorder_assembly
_atom_site_disorder_group
Ir1 Ir 0.28395(2) 0.36206(2) 0.19569(2) 0.02981(4) Uani 1 1 d . . . . .
P1 P 0.32757(7) 0.42609(5) 0.33649(4) 0.03690(19) Uani 1 1 d . . . . .
P2 P 0.09509(7) 0.44336(5) 0.27278(4) 0.03363(18) Uani 1 1 d . . . . .
F5 F -0.0976(4) 0.1600(3) 0.0221(3) 0.208(3) Uani 1 1 d . . . . .
O1 O 0.37978(18) 0.41364(13) 0.27979(9) 0.0398(5) Uani 1 1 d . . . . .
O2 O 0.11443(18) 0.37933(12) 0.22706(10) 0.0361(5) Uani 1 1 d . . . . .
N1 N 0.1939(2) 0.4532(2) 0.33019(13) 0.0529(8) Uani 1 1 d . . . . .
N2 N 0.6460(3) 0.2823(2) 0.14120(16) 0.0605(9) Uani 1 1 d . . . . .
N3 N 0.4915(3) 0.38209(17) 0.13482(13) 0.0453(7) Uani 1 1 d . . . . .
N4 N 0.4496(3) 0.13995(17) 0.24979(16) 0.0529(8) Uani 1 1 d . . . . .
N5 N 0.3088(2) 0.24682(15) 0.23079(11) 0.0328(6) Uani 1 1 d . . . . .
N6 N 0.1423(3) 0.25205(18) 0.10774(13) 0.0490(7) Uani 1 1 d . . . . .
N7 N 0.0174(3) 0.3017(2) 0.01894(15) 0.0671(10) Uani 1 1 d . . . . .
N8 N 0.2666(2) 0.47267(15) 0.15291(11) 0.0340(6) Uani 1 1 d . . . . .
N9 N 0.1784(3) 0.53746(19) 0.06200(13) 0.0520(8) Uani 1 1 d . . . . .
C1 C 0.4140(3) 0.5019(2) 0.38174(16) 0.0470(9) Uani 1 1 d . . . . .
C2 C 0.5237(4) 0.5235(3) 0.3709(2) 0.0642(12) Uani 1 1 d . . . . .
H2 H 0.556(3) 0.499(2) 0.3425(15) 0.041(11) Uiso 1 1 d . . . . .
C3 C 0.5893(6) 0.5838(4) 0.4067(3) 0.098(2) Uani 1 1 d . . . . .
H3 H 0.670(4) 0.588(3) 0.399(2) 0.083(16) Uiso 1 1 d . . . . .
C4 C 0.5449(7) 0.6187(4) 0.4521(3) 0.109(3) Uani 1 1 d . . . . .
H4 H 0.594(4) 0.660(3) 0.471(2) 0.102(17) Uiso 1 1 d . . . . .
C5 C 0.4358(7) 0.5993(4) 0.4617(3) 0.113(2) Uani 1 1 d . . . . .
H5 H 0.405205 0.625830 0.491973 0.136 Uiso 1 1 calc R . . . .
C6 C 0.3691(5) 0.5410(3) 0.4275(2) 0.0774(14) Uani 1 1 d . . . . .
H6 H 0.294382 0.527687 0.435019 0.093 Uiso 1 1 calc R . . . .
C7 C 0.3444(3) 0.3318(2) 0.37980(15) 0.0383(7) Uani 1 1 d . . . . .
C8 C 0.4469(4) 0.2866(3) 0.3857(2) 0.0670(13) Uani 1 1 d . . . . .
H8 H 0.503(4) 0.303(3) 0.370(2) 0.086(17) Uiso 1 1 d . . . . .
C9 C 0.4592(5) 0.2156(3) 0.4197(2) 0.0828(16) Uani 1 1 d . . . . .
H9 H 0.538(5) 0.196(3) 0.427(2) 0.12(2) Uiso 1 1 d . . . . .
C10 C 0.3709(5) 0.1892(3) 0.4471(2) 0.0725(13) Uani 1 1 d . . . . .
H10 H 0.376(4) 0.138(2) 0.4704(19) 0.067(13) Uiso 1 1 d . . . . .
C11 C 0.2695(5) 0.2333(3) 0.4414(2) 0.0714(13) Uani 1 1 d . . . . .
H11 H 0.208(4) 0.217(3) 0.4603(19) 0.075(13) Uiso 1 1 d . . . . .
C12 C 0.2555(3) 0.3040(3) 0.40813(19) 0.0573(10) Uani 1 1 d . . . . .
H12 H 0.178(4) 0.344(3) 0.405(2) 0.093(16) Uiso 1 1 d . . . . .
C13 C -0.0416(3) 0.4225(2) 0.29790(16) 0.0399(8) Uani 1 1 d . . . . .
C14 C -0.0497(4) 0.4309(3) 0.3579(2) 0.0702(13) Uani 1 1 d . . . . .
H14 H 0.022(4) 0.448(3) 0.385(2) 0.097(17) Uiso 1 1 d . . . . .
C15 C -0.1546(5) 0.4155(4) 0.3773(3) 0.1007(19) Uani 1 1 d . . . . .
H15 H -0.159614 0.421114 0.417668 0.121 Uiso 1 1 calc R . . . .
C16 C -0.2510(5) 0.3921(3) 0.3371(3) 0.0946(19) Uani 1 1 d . . . . .
H16 H -0.320882 0.379922 0.350628 0.113 Uiso 1 1 calc R . . . .
C17 C -0.2470(4) 0.3860(3) 0.2769(3) 0.0751(14) Uani 1 1 d . . . . .
H17 H -0.320(4) 0.373(3) 0.246(2) 0.091(16) Uiso 1 1 d . . . . .
C18 C -0.1410(3) 0.4013(2) 0.2577(2) 0.0540(10) Uani 1 1 d . . . . .
H18 H -0.137(3) 0.393(2) 0.2170(18) 0.056(12) Uiso 1 1 d . . . . .
C19 C 0.0710(3) 0.54131(19) 0.23594(17) 0.0414(8) Uani 1 1 d . . . . .
C20 C 0.0136(3) 0.5472(2) 0.17711(19) 0.0499(9) Uani 1 1 d . . . . .
H20 H -0.013(3) 0.4979(18) 0.1568(13) 0.029(8) Uiso 1 1 d . . . . .
C21 C -0.0043(5) 0.6253(4) 0.1507(3) 0.0758(15) Uani 1 1 d . . . . .
H21 H -0.048(4) 0.619(3) 0.112(2) 0.088(17) Uiso 1 1 d . . . . .
C22 C 0.0349(5) 0.6932(3) 0.1843(3) 0.0905(18) Uani 1 1 d . . . . .
H22 H 0.023657 0.744568 0.166504 0.109 Uiso 1 1 calc R . . . .
C23 C 0.0893(5) 0.6880(3) 0.2421(3) 0.0873(17) Uani 1 1 d . . . . .
H23 H 0.121(4) 0.740(3) 0.265(2) 0.099(17) Uiso 1 1 d . . . . .
C24 C 0.1080(4) 0.6125(2) 0.2674(3) 0.0633(12) Uani 1 1 d . . . . .
H24 H 0.146(4) 0.608(2) 0.3090(19) 0.064(13) Uiso 1 1 d . . . . .
C25 C 0.0106(7) 0.1591(4) 0.0471(3) 0.0973(19) Uani 1 1 d . . . . .
C26 C 0.0613(4) 0.2454(3) 0.05815(18) 0.0596(11) Uani 1 1 d . . . . .
C27 C 0.1853(3) 0.3277(2) 0.12034(14) 0.0357(7) Uani 1 1 d . . . . .
C28 C 0.0639(4) 0.3765(3) 0.03040(18) 0.0573(11) Uani 1 1 d . . . . .
H28 H 0.034(4) 0.418(2) 0.0036(19) 0.073(13) Uiso 1 1 d . . . . .
C29 C 0.1476(3) 0.3923(2) 0.07985(15) 0.0409(8) Uani 1 1 d . . . . .
C30 C 0.1993(3) 0.4724(2) 0.09712(15) 0.0410(8) Uani 1 1 d . . . . .
C31 C 0.3161(3) 0.5434(2) 0.17333(18) 0.0440(8) Uani 1 1 d . . . . .
H31 H 0.356(3) 0.5415(18) 0.2092(14) 0.031(9) Uiso 1 1 d . . . . .
C32 C 0.2271(4) 0.6074(3) 0.0835(2) 0.0567(10) Uani 1 1 d . . . . .
H32 H 0.212(3) 0.660(2) 0.0572(17) 0.063(11) Uiso 1 1 d . . . . .
C33 C 0.2967(3) 0.6133(2) 0.1393(2) 0.0530(10) Uani 1 1 d . . . . .
H33 H 0.326(3) 0.661(2) 0.1523(16) 0.045(10) Uiso 1 1 d . . . . .
C34 C 0.6563(4) 0.4065(3) 0.0850(2) 0.0700(12) Uani 1 1 d . . . . .
C35 C 0.5928(3) 0.3509(2) 0.12364(17) 0.0505(9) Uani 1 1 d . . . . .
C36 C 0.4337(3) 0.33561(19) 0.16982(14) 0.0353(7) Uani 1 1 d . . . . .
C37 C 0.5887(3) 0.2354(2) 0.1760(2) 0.0555(10) Uani 1 1 d . . . . .
H37 H 0.625(3) 0.185(2) 0.1895(16) 0.054(11) Uiso 1 1 d . . . . .
C38 C 0.4842(3) 0.2603(2) 0.19167(15) 0.0402(8) Uani 1 1 d . . . . .
C39 C 0.4137(3) 0.21215(18) 0.22639(15) 0.0360(7) Uani 1 1 d . . . . .
C40 C 0.2329(3) 0.2038(2) 0.25735(17) 0.0463(9) Uani 1 1 d . . . . .
H40 H 0.163(3) 0.2283(19) 0.2562(15) 0.042(10) Uiso 1 1 d . . . . .
C41 C 0.3733(4) 0.0984(2) 0.2767(2) 0.0635(12) Uani 1 1 d . . . . .
H41 H 0.393(4) 0.043(3) 0.2946(19) 0.083(14) Uiso 1 1 d . . . . .
C42 C 0.2629(4) 0.1273(2) 0.2804(2) 0.0622(12) Uani 1 1 d . . . . .
H42 H 0.210(4) 0.097(3) 0.2983(19) 0.086(15) Uiso 1 1 d . . . . .
F1 F 0.6751(19) 0.4779(6) 0.1087(8) 0.118(7) Uani 0.55(3) 1 d . . P A 1
F2 F 0.7603(15) 0.3778(9) 0.0786(13) 0.135(9) Uani 0.62(3) 1 d . . P A 1
F3 F 0.5979(19) 0.416(2) 0.0337(5) 0.141(8) Uani 0.62(5) 1 d . . P A 1
F4 F 0.075(3) 0.1065(9) 0.078(2) 0.143(16) Uani 0.32(4) 1 d . . P B 1
F6 F 0.0584(6) 0.1222(3) 0.0079(3) 0.183(3) Uani 0.977(14) 1 d . U . B 1
F1A F 0.739(3) 0.445(3) 0.1110(8) 0.191(14) Uani 0.45(3) 1 d . . P A 2
F2A F 0.680(5) 0.3593(13) 0.0401(12) 0.159(12) Uani 0.38(3) 1 d . . P A 2
F3A F 0.5885(18) 0.461(3) 0.053(2) 0.137(15) Uani 0.38(5) 1 d . . P A 2
F4A F -0.004(3) 0.1215(12) 0.0939(5) 0.189(10) Uani 0.68(4) 1 d . . P B 2

loop_
_atom_site_aniso_label
_atom_site_aniso_U_11
_atom_site_aniso_U_22
_atom_site_aniso_U_33
_atom_site_aniso_U_23
_atom_site_aniso_U_13
_atom_site_aniso_U_12
Ir1 0.02812(6) 0.03243(7) 0.02825(7) 0.00056(5) 0.00313(4) 0.00139(5)
P1 0.0319(4) 0.0424(5) 0.0332(5) -0.0058(4) -0.0031(3) 0.0026(4)
P2 0.0286(4) 0.0356(4) 0.0354(5) -0.0025(3) 0.0019(3) 0.0056(3)
F5 0.129(4) 0.159(4) 0.312(8) -0.076(4) -0.026(4) -0.067(3)
O1 0.0332(12) 0.0492(13) 0.0344(12) -0.0021(10) -0.0011(9) -0.0024(10)
O2 0.0295(11) 0.0370(12) 0.0413(13) -0.0042(9) 0.0044(9) 0.0026(9)
N1 0.0373(16) 0.073(2) 0.0439(18) -0.0189(15) -0.0046(13) 0.0166(14)
N2 0.052(2) 0.057(2) 0.080(3) -0.0012(18) 0.0354(18) 0.0010(16)
N3 0.0448(17) 0.0523(18) 0.0419(17) 0.0044(13) 0.0162(13) -0.0059(13)
N4 0.0461(17) 0.0389(16) 0.078(2) 0.0140(16) 0.0223(16) 0.0082(14)
N5 0.0312(13) 0.0322(13) 0.0344(15) -0.0021(11) 0.0041(11) 0.0001(11)
N6 0.0565(19) 0.0516(18) 0.0375(17) -0.0074(14) 0.0037(14) -0.0075(15)
N7 0.062(2) 0.086(3) 0.046(2) -0.0183(19) -0.0101(17) 0.001(2)
N8 0.0300(13) 0.0378(14) 0.0349(15) 0.0024(12) 0.0073(11) 0.0040(11)
N9 0.0555(19) 0.056(2) 0.0439(18) 0.0161(15) 0.0066(14) 0.0096(16)
C1 0.054(2) 0.0421(19) 0.038(2) -0.0020(15) -0.0130(16) 0.0029(16)
C2 0.058(3) 0.055(3) 0.074(3) -0.003(2) -0.007(2) -0.006(2)
C3 0.082(4) 0.078(4) 0.115(5) -0.005(4) -0.032(4) -0.026(3)
C4 0.135(6) 0.070(4) 0.094(5) -0.011(3) -0.056(5) -0.032(4)
C5 0.157(6) 0.090(4) 0.080(4) -0.052(3) -0.019(4) -0.001(4)
C6 0.093(4) 0.076(3) 0.059(3) -0.022(2) 0.003(3) -0.006(3)
C7 0.0365(18) 0.0423(18) 0.0347(18) -0.0085(14) 0.0022(14) -0.0012(14)
C8 0.059(3) 0.073(3) 0.075(3) 0.019(2) 0.029(2) 0.018(2)
C9 0.089(4) 0.076(3) 0.090(4) 0.027(3) 0.033(3) 0.037(3)
C10 0.109(4) 0.050(3) 0.062(3) 0.004(2) 0.026(3) -0.006(3)
C11 0.071(3) 0.079(3) 0.069(3) 0.005(3) 0.025(2) -0.025(3)
C12 0.045(2) 0.074(3) 0.055(3) 0.005(2) 0.0135(18) -0.005(2)
C13 0.0361(18) 0.0378(18) 0.046(2) 0.0046(15) 0.0089(15) 0.0093(14)
C14 0.055(3) 0.105(4) 0.055(3) 0.003(3) 0.020(2) 0.020(3)
C15 0.085(4) 0.149(5) 0.082(4) 0.020(4) 0.051(3) 0.025(4)
C16 0.064(3) 0.084(4) 0.151(6) 0.025(4) 0.061(4) 0.008(3)
C17 0.047(3) 0.065(3) 0.117(5) -0.012(3) 0.027(3) -0.010(2)
C18 0.043(2) 0.049(2) 0.072(3) -0.005(2) 0.015(2) -0.0053(17)
C19 0.0301(17) 0.0354(18) 0.061(2) 0.0015(16) 0.0130(15) 0.0056(14)
C20 0.041(2) 0.052(2) 0.059(3) 0.012(2) 0.0159(18) 0.0154(17)
C21 0.066(3) 0.093(4) 0.076(4) 0.033(3) 0.034(3) 0.034(3)
C22 0.093(4) 0.049(3) 0.147(6) 0.033(3) 0.069(4) 0.029(3)
C23 0.090(4) 0.042(3) 0.140(6) 0.005(3) 0.050(4) -0.004(3)
C24 0.055(3) 0.046(2) 0.094(4) -0.011(2) 0.026(2) -0.0036(19)
C25 0.114(5) 0.096(5) 0.070(4) -0.029(3) -0.017(4) -0.040(4)
C26 0.060(3) 0.068(3) 0.048(2) -0.019(2) 0.0026(19) -0.013(2)
C27 0.0331(16) 0.0426(18) 0.0320(17) -0.0046(14) 0.0076(13) 0.0015(14)
C28 0.056(2) 0.072(3) 0.038(2) 0.000(2) -0.0072(18) 0.012(2)
C29 0.0402(18) 0.051(2) 0.0312(18) -0.0046(15) 0.0060(14) 0.0084(15)
C30 0.0376(18) 0.051(2) 0.0345(18) 0.0064(15) 0.0080(14) 0.0087(15)
C31 0.0367(19) 0.049(2) 0.045(2) 0.0051(17) 0.0050(16) -0.0047(16)
C32 0.058(2) 0.050(2) 0.064(3) 0.023(2) 0.016(2) 0.0052(19)
C33 0.049(2) 0.043(2) 0.068(3) 0.013(2) 0.015(2) -0.0057(18)
C34 0.064(3) 0.091(4) 0.064(3) 0.011(3) 0.034(3) 0.001(3)
C35 0.048(2) 0.060(2) 0.048(2) -0.0040(18) 0.0215(17) -0.0056(18)
C36 0.0340(17) 0.0368(16) 0.0349(18) -0.0034(13) 0.0048(13) -0.0009(13)
C37 0.047(2) 0.049(2) 0.077(3) -0.001(2) 0.026(2) 0.0072(18)
C38 0.0333(17) 0.0417(18) 0.046(2) -0.0034(15) 0.0093(14) 0.0005(14)
C39 0.0324(17) 0.0328(16) 0.0434(19) -0.0028(14) 0.0084(14) 0.0021(13)
C40 0.0361(19) 0.044(2) 0.061(3) 0.0063(17) 0.0160(17) -0.0003(16)
C41 0.069(3) 0.038(2) 0.088(3) 0.018(2) 0.026(2) 0.013(2)
C42 0.057(3) 0.045(2) 0.091(3) 0.018(2) 0.030(2) -0.0053(19)
F1 0.157(14) 0.080(6) 0.142(12) -0.036(6) 0.100(12) -0.071(7)
F2 0.102(9) 0.126(9) 0.209(19) 0.058(9) 0.120(11) 0.025(6)
F3 0.154(12) 0.200(19) 0.061(6) 0.040(8) -0.004(6) -0.086(12)
F4 0.150(19) 0.047(8) 0.20(3) -0.008(10) -0.057(16) -0.033(9)
F6 0.240(6) 0.114(3) 0.210(6) -0.094(4) 0.083(5) -0.061(3)
F1A 0.122(15) 0.34(3) 0.098(12) 0.077(16) -0.021(10) -0.166(17)
F2A 0.22(3) 0.191(18) 0.102(15) 0.004(11) 0.113(18) -0.032(17)
F3A 0.077(11) 0.15(2) 0.19(3) 0.127(19) 0.050(15) -0.004(11)
F4A 0.31(2) 0.163(9) 0.090(6) -0.008(5) 0.023(8) -0.182(12)

loop_
_atom_type_symbol
_atom_type_description
_atom_type_scat_dispersion_real
_atom_type_scat_dispersion_imag
_atom_type_scat_source
C C 0.0033 0.0016 'International Tables Vol C Tables 4.2.6.8 and 6.1.1.4'
H H 0.0000 0.0000 'International Tables Vol C Tables 4.2.6.8 and 6.1.1.4'
F F 0.0171 0.0103 'International Tables Vol C Tables 4.2.6.8 and 6.1.1.4'
Ir Ir -1.4442 7.9887 'International Tables Vol C Tables 4.2.6.8 and 6.1.1.4'
N N 0.0061 0.0033 'International Tables Vol C Tables 4.2.6.8 and 6.1.1.4'
O O 0.0106 0.0060 'International Tables Vol C Tables 4.2.6.8 and 6.1.1.4'
P P 0.1023 0.0942 'International Tables Vol C Tables 4.2.6.8 and 6.1.1.4'

loop_
_geom_angle_atom_site_label_1
_geom_angle_atom_site_label_2
_geom_angle_atom_site_label_3
_geom_angle
O1 Ir1 O2 90.66(8)
N5 Ir1 O1 90.08(9)
N5 Ir1 O2 93.70(9)
N8 Ir1 O1 93.68(9)
N8 Ir1 O2 91.15(9)
N8 Ir1 N5 173.83(10)
C27 Ir1 O1 172.88(11)
C27 Ir1 O2 84.56(11)
C27 Ir1 N5 95.48(12)
C27 Ir1 N8 81.17(12)
C27 Ir1 C36 94.80(13)
C36 Ir1 O1 90.45(11)
C36 Ir1 O2 174.52(10)
C36 Ir1 N5 80.93(12)
C36 Ir1 N8 94.14(12)
O1 P1 N1 118.75(14)
O1 P1 C1 108.21(17)
O1 P1 C7 108.69(14)
N1 P1 C1 106.98(17)
N1 P1 C7 107.25(17)
C1 P1 C7 106.30(15)
O2 P2 N1 117.52(14)
O2 P2 C13 109.00(14)
O2 P2 C19 109.03(15)
N1 P2 C13 107.71(17)
N1 P2 C19 108.72(17)
C13 P2 C19 104.01(15)
P1 O1 Ir1 124.72(12)
P2 O2 Ir1 123.43(12)
P2 N1 P1 126.5(2)
C35 N2 C37 114.4(3)
C35 N3 C36 115.5(3)
C39 N4 C41 116.7(3)
C39 N5 Ir1 115.0(2)
C40 N5 Ir1 126.8(2)
C40 N5 C39 118.2(3)
C26 N6 C27 115.6(3)
C26 N7 C28 114.4(3)
C30 N8 Ir1 115.4(2)
C31 N8 Ir1 126.9(2)
C31 N8 C30 117.7(3)
C30 N9 C32 116.7(3)
C2 C1 P1 120.7(3)
C2 C1 C6 119.2(4)
C6 C1 P1 120.1(3)
C1 C2 C3 119.6(6)
C4 C3 C2 119.8(7)
C3 C4 C5 120.6(5)
C4 C5 C6 121.2(6)
C5 C6 C1 119.6(5)
C8 C7 P1 121.0(3)
C12 C7 P1 120.8(3)
C12 C7 C8 118.1(4)
C7 C8 C9 120.3(5)
C10 C9 C8 120.7(5)
C9 C10 C11 119.4(5)
C10 C11 C12 121.0(5)
C11 C12 C7 120.5(4)
C14 C13 P2 120.2(3)
C18 C13 P2 120.8(3)
C18 C13 C14 118.9(4)
C15 C14 C13 120.4(5)
C16 C15 C14 119.8(5)
C15 C16 C17 121.2(5)
C16 C17 C18 118.7(5)
C13 C18 C17 120.9(5)
C20 C19 P2 121.1(3)
C20 C19 C24 119.1(4)
C24 C19 P2 119.8(3)
C19 C20 C21 118.8(4)
C22 C21 C20 119.1(5)
C23 C22 C21 122.5(5)
C22 C23 C24 118.4(5)
C23 C24 C19 122.0(5)
F5 C25 C26 112.2(6)
F4 C25 F5 133.4(15)
F4 C25 C26 111.4(9)
F4 C25 F6 77(2)
F6 C25 F5 101.8(5)
F6 C25 C26 110.7(6)
F4A C25 F5 96.8(14)
F4A C25 C26 114.4(6)
N6 C26 C25 113.8(4)
N7 C26 N6 129.9(4)
N7 C26 C25 116.3(4)
N6 C27 Ir1 125.8(2)
N6 C27 C29 119.2(3)
C29 C27 Ir1 114.6(2)
N7 C28 C29 122.0(4)
C27 C29 C30 115.4(3)
C28 C29 C27 118.8(3)
C28 C29 C30 125.7(3)
N8 C30 C29 113.0(3)
N9 C30 N8 124.6(3)
N9 C30 C29 122.3(3)
N8 C31 C33 120.5(3)
N9 C32 C33 122.5(4)
C31 C33 C32 118.0(4)
F1 C34 C35 111.3(6)
F1 C34 F2 106.2(13)
F2 C34 C35 112.6(5)
F3 C34 C35 111.8(7)
F3 C34 F1 107.4(17)
F3 C34 F2 107.1(17)
F1A C34 C35 116.4(8)
F1A C34 F2A 115(3)
F1A C34 F3A 105(3)
F2A C34 C35 105.8(10)
F3A C34 C35 114.8(7)
F3A C34 F2A 98(3)
N2 C35 N3 130.5(4)
N2 C35 C34 115.9(4)
N3 C35 C34 113.6(4)
N3 C36 Ir1 126.7(2)
N3 C36 C38 118.6(3)
C38 C36 Ir1 114.6(2)
N2 C37 C38 121.4(4)
C36 C38 C39 115.2(3)
C37 C38 C36 119.5(3)
C37 C38 C39 125.1(3)
N4 C39 N5 124.2(3)
N4 C39 C38 122.1(3)
N5 C39 C38 113.7(3)
N5 C40 C42 120.4(3)
N4 C41 C42 122.7(4)
C41 C42 C40 117.7(4)

loop_
_geom_bond_atom_site_label_1
_geom_bond_atom_site_label_2
_geom_bond_distance
Ir1 O1 2.195(2)
Ir1 O2 2.207(2)
Ir1 N5 2.044(2)
Ir1 N8 2.043(2)
Ir1 C27 1.959(3)
Ir1 C36 1.962(3)
P1 O1 1.522(2)
P1 N1 1.584(3)
P1 C1 1.794(3)
P1 C7 1.817(4)
P2 O2 1.514(2)
P2 N1 1.579(3)
P2 C13 1.795(3)
P2 C19 1.803(3)
F5 C25 1.275(8)
N2 C35 1.305(5)
N2 C37 1.350(5)
N3 C35 1.337(5)
N3 C36 1.352(4)
N4 C39 1.329(4)
N4 C41 1.338(5)
N5 C39 1.353(4)
N5 C40 1.341(4)
N6 C26 1.333(4)
N6 C27 1.344(4)
N7 C26 1.316(5)
N7 C28 1.341(5)
N8 C30 1.362(4)
N8 C31 1.334(4)
N9 C30 1.324(4)
N9 C32 1.328(5)
C1 C2 1.374(6)
C1 C6 1.391(6)
C2 C3 1.410(7)
C3 C4 1.349(10)
C4 C5 1.349(10)
C5 C6 1.374(7)
C7 C8 1.378(5)
C7 C12 1.375(5)
C8 C9 1.385(6)
C9 C10 1.350(7)
C10 C11 1.358(6)
C11 C12 1.374(6)
C13 C14 1.384(5)
C13 C18 1.377(5)
C14 C15 1.377(7)
C15 C16 1.362(8)
C16 C17 1.375(8)
C17 C18 1.387(6)
C19 C20 1.383(5)
C19 C24 1.392(5)
C20 C21 1.408(6)
C21 C22 1.376(8)
C22 C23 1.352(8)
C23 C24 1.361(7)
C25 C26 1.529(6)
C25 F4 1.265(19)
C25 F6 1.274(9)
C25 F4A 1.260(10)
C27 C29 1.415(5)
C28 C29 1.368(5)
C29 C30 1.462(5)
C31 C33 1.374(5)
C32 C33 1.374(6)
C34 C35 1.531(6)
C34 F1 1.285(10)
C34 F2 1.317(9)
C34 F3 1.247(14)
C34 F1A 1.200(13)
C34 F2A 1.342(17)
C34 F3A 1.315(18)
C36 C38 1.414(4)
C37 C38 1.373(5)
C38 C39 1.454(4)
C40 C42 1.375(5)
C41 C42 1.371(6)
